data_7133377
loop_
_publ_author_name
'R&#xed;os, Pablo'
'See, Matthew S.'
'Gonzalez, Oscar'
'Handford, Rex C.'
'Nicolay, Am&#xe9;lie'
'Rao, Guodong'
'Britt, R. David'
'Bediako, D. Kwabena'
'Tilley, T. Don'

_publ_section_title
;
 Iron homo- and heterobimetallic complexes supported by a symmetrical
 dinucleating ligand.
;
_journal_issue 67
_journal_name_full 'Chemical communications (Cambridge, England)'
_journal_page_first 8912
_journal_page_last 8915
_journal_paper_doi 10.1039/d4cc02155j
_journal_volume 60
_journal_year 2024
_chemical_formula_moiety '2(C30 H28 N8), 0.5(C4 H10 O), O'
_chemical_formula_sum 'C62 H61 N16 O1.5'
_chemical_formula_weight 1054.26
_space_group_crystal_system monoclinic
_space_group_IT_number 5
_space_group_name_Hall 'C 2y'
_space_group_name_H-M_alt 'C 1 2 1'
_atom_sites_solution_hydrogens geom
_audit_creation_date 2024-06-14
_audit_creation_method
;
Olex2 1.5
(compiled 2024.01.12 svn.r2f8d729c for OlexSys, GUI svn.r6928)
;
_audit_update_record
;
2024-07-09 deposited with the CCDC.	2024-07-22 downloaded from the CCDC.
;
_cell_angle_alpha 90
_cell_angle_beta 126.263(2)
_cell_angle_gamma 90
_cell_formula_units_Z 4
_cell_length_a 24.0364(12)
_cell_length_b 14.7281(7)
_cell_length_c 19.7560(16)
_cell_measurement_reflns_used 9466
_cell_measurement_temperature 100.15
_cell_measurement_theta_max 26.06
_cell_measurement_theta_min 2.56
_cell_volume 5639.2(6)
_computing_cell_refinement 'SAINT V8.38A (Bruker, 2018)'
_computing_data_collection 'Bruker APEX3 (Bruker, 2014)'
_computing_data_reduction 'SAINT V8.38A (Bruker, 2018)'
_computing_molecular_graphics 'Olex2 1.5 (Dolomanov et al., 2009)'
_computing_publication_material 'Olex2 1.5 (Dolomanov et al., 2009)'
_computing_structure_refinement 'SHELXL 2018/3 (Sheldrick, 2015)'
_computing_structure_solution 'SHELXT 2018/2 (Sheldrick, 2018)'
_diffrn_ambient_temperature 100.00
_diffrn_measured_fraction_theta_full 0.997
_diffrn_measured_fraction_theta_max 0.996
_diffrn_measurement_device_type 'Bruker APEX-II CCD'
_diffrn_measurement_method '\f and \w scans'
_diffrn_radiation_type synchrotron
_diffrn_radiation_wavelength 0.7288
_diffrn_reflns_av_R_equivalents 0.0695
_diffrn_reflns_av_unetI/netI 0.0590
_diffrn_reflns_Laue_measured_fraction_full 0.997
_diffrn_reflns_Laue_measured_fraction_max 0.996
_diffrn_reflns_limit_h_max 28
_diffrn_reflns_limit_h_min -28
_diffrn_reflns_limit_k_max 17
_diffrn_reflns_limit_k_min -17
_diffrn_reflns_limit_l_max 23
_diffrn_reflns_limit_l_min -23
_diffrn_reflns_number 37779
_diffrn_reflns_point_group_measured_fraction_full 0.995
_diffrn_reflns_point_group_measured_fraction_max 0.993
_diffrn_reflns_theta_full 25.930
_diffrn_reflns_theta_max 26.105
_diffrn_reflns_theta_min 1.738
_exptl_absorpt_coefficient_mu 0.083
_exptl_absorpt_correction_T_max 0.7453
_exptl_absorpt_correction_T_min 0.6641
_exptl_absorpt_correction_type none
_exptl_absorpt_process_details
;
SADABS-2016/2 (Bruker,2016) was used for absorption correction.
wR2(int) was 0.1265 before and 0.0851 after correction.
The Ratio of minimum to maximum transmission is 0.8911.
The \l/2 correction factor is Not present.
;
_exptl_crystal_colour yellow
_exptl_crystal_colour_primary yellow
_exptl_crystal_density_diffrn 1.242
_exptl_crystal_description block
_exptl_crystal_F_000 2228
_exptl_crystal_size_max 0.246
_exptl_crystal_size_mid 0.199
_exptl_crystal_size_min 0.15
_refine_diff_density_max 1.034
_refine_diff_density_min -0.316
_refine_diff_density_rms 0.062
_refine_ls_abs_structure_details
;
 Flack x determined using 4234 quotients [(I+)-(I-)]/[(I+)+(I-)]
 (Parsons, Flack and Wagner, Acta Cryst. B69 (2013) 249-259).
;
_refine_ls_abs_structure_Flack -0.1(6)
_refine_ls_extinction_method none
_refine_ls_goodness_of_fit_ref 1.054
_refine_ls_hydrogen_treatment constr
_refine_ls_matrix_type full
_refine_ls_number_parameters 754
_refine_ls_number_reflns 10320
_refine_ls_number_restraints 55
_refine_ls_restrained_S_all 1.063
_refine_ls_R_factor_all 0.0590
_refine_ls_R_factor_gt 0.0559
_refine_ls_shift/su_max 0.001
_refine_ls_shift/su_mean 0.000
_refine_ls_structure_factor_coef Fsqd
_refine_ls_weighting_details 'w=1/[\s^2^(Fo^2^)+(0.0809P)^2^+6.5676P] where P=(Fo^2^+2Fc^2^)/3'
_refine_ls_weighting_scheme calc
_refine_ls_wR_factor_gt 0.1511
_refine_ls_wR_factor_ref 0.1542
_reflns_Friedel_coverage 0.912
_reflns_Friedel_fraction_full 0.993
_reflns_Friedel_fraction_max 0.989
_reflns_number_gt 9650
_reflns_number_total 10320
_reflns_threshold_expression 'I > 2\s(I)'
_cod_data_source_file d4cc02155j2.cif
_cod_data_source_block final
_cod_depositor_comments 'Adding full bibliography for 7133376--7133380.cif.'
_cod_original_formula_sum 'C62 H61 N16 O1.50'
_cod_database_code 7133377
_shelx_shelxl_version_number 2018/3
_shelx_space_group_comment
;
The symmetry employed for this shelxl refinement is uniquely defined
by the following loop, which should always be used as a source of
symmetry information in preference to the above space-group names.
They are only intended as comments.
;
_shelx_estimated_absorpt_t_max 0.988
_shelx_estimated_absorpt_t_min 0.980
_olex2_refinement_description
;
1. Fixed Uiso
 At 1.2 times of:
  All C(H) groups, All C(H,H) groups
 At 1.5 times of:
  All C(H,H,H) groups
2. Restrained distances
 O1-C61
 1.41 with sigma of 0.02
 O1-C62
 1.42 with sigma of 0.02
 C60-C61
 1.48 with sigma of 0.02
 C62-C63
 1.5 with sigma of 0.02
 O1-C60 = O1-C63
 2.37 with sigma of 0.04
 C60-C61 \\sim C62-C63
 with sigma of 0.02
 O1-C61 \\sim O1-C62
 with sigma of 0.02
 C60-O1 \\sim O1-C63
 with sigma of 0.04
3. Uiso/Uaniso restraints and constraints
O1 \\sim C60 \\sim C61 \\sim C62 \\sim C63: within 2A with sigma of 0.04 and
sigma for terminal atoms of 0.08 within 2A
C63 \\sim O1 \\sim C61 \\sim C62 \\sim C60: within 2A with sigma of 0.01 and
sigma for terminal atoms of 0.02 within 2A
4. Rigid body (RIGU) restrains
 O1, C60, C61, C62, C63
 with sigma for 1-2 distances of 0.004 and sigma for 1-3 distances of 0.004
5. Others
 Fixed Sof: O1(0.5) C60(0.5) H60A(0.5) H60B(0.5) H60C(0.5) C61(0.5) H61A(0.5)
 H61B(0.5) C62(0.5) H62A(0.5) H62B(0.5) C63(0.5) H63A(0.5) H63B(0.5) H63C(0.5)
6.a Secondary CH2 refined with riding coordinates:
 C61(H61A,H61B), C62(H62A,H62B)
6.b Aromatic/amide H refined with riding coordinates:
 C9(H9), C10(H10), C17(H17), C20(H20), C22(H22), C23(H23), C26(H26), C28(H28),
 C30(H30), C32(H32), C33(H33), C34(H34), C35(H35), C41(H41), C42(H42), C45(H45),
  C46(H46), C48(H48), C49(H49), C58(H58)
6.c Idealised Me refined as rotating group:
 C31(H31A,H31B,H31C), C1A(H1AA,H1AB,H1AC), C36(H36A,H36B,H36C), C37(H37A,H37B,
 H37C), C38(H38A,H38B,H38C), C47(H47A,H47B,H47C), C51(H51A,H51B,H51C), C54(H54A,
 H54B,H54C), C55(H55A,H55B,H55C), C56(H56A,H56B,H56C), C57(H57A,H57B,H57C),
 C59(H59A,H59B,H59C), C60(H60A,H60B,H60C), C63(H63A,H63B,H63C)
;
_olex2_submission_special_instructions 'No special instructions were received'

loop_
_space_group_symop_operation_xyz
'x, y, z'
'-x, y, -z'
'x+1/2, y+1/2, z'
'-x+1/2, y+1/2, -z'

loop_
_atom_site_label
_atom_site_type_symbol
_atom_site_fract_x
_atom_site_fract_y
_atom_site_fract_z
_atom_site_U_iso_or_equiv
_atom_site_adp_type
_atom_site_occupancy
_atom_site_site_symmetry_order
_atom_site_calc_flag
_atom_site_refinement_flags_posn
_atom_site_refinement_flags_adp
_atom_site_refinement_flags_occupancy
_atom_site_disorder_assembly
_atom_site_disorder_group
N1 N 0.27430(18) 0.4904(2) 0.7997(2) 0.0279(7) Uani 1 1 d . . . . .
N2 N -0.06725(17) 0.0665(2) 0.3235(2) 0.0272(7) Uani 1 1 d . . . . .
N3 N 0.0302(2) 0.3060(2) 0.3347(2) 0.0343(8) Uani 1 1 d . . . . .
N4 N 0.23681(19) 0.4046(2) 0.6932(2) 0.0332(8) Uani 1 1 d . . . . .
N5 N 0.21911(19) 0.4719(3) 0.7198(2) 0.0352(8) Uani 1 1 d . . . . .
N6 N 0.39487(17) 0.2735(2) 0.8164(2) 0.0248(7) Uani 1 1 d . . . . .
N7 N 0.48445(18) 0.1728(2) 0.8850(2) 0.0271(7) Uani 1 1 d . . . . .
N8 N -0.06289(18) -0.1826(3) 0.5811(2) 0.0324(8) Uani 1 1 d . . . . .
N9 N -0.09185(16) -0.0478(2) 0.3797(2) 0.0260(7) Uani 1 1 d . . . . .
N10 N 0.66083(19) 0.0654(3) 1.0990(2) 0.0339(8) Uani 1 1 d . . . . .
N11 N -0.0020(3) 0.3139(3) 0.2508(2) 0.0496(11) Uani 1 1 d . . . . .
N12 N 0.6210(2) 0.0046(3) 0.9795(2) 0.0386(9) Uani 1 1 d . . . . .
N13 N -0.1106(2) -0.2487(3) 0.5375(3) 0.0430(10) Uani 1 1 d . . . . .
N14 N -0.1397(2) -0.2333(3) 0.4570(2) 0.0400(9) Uani 1 1 d . . . . .
N15 N 0.6710(2) -0.0023(3) 1.0598(2) 0.0408(9) Uani 1 1 d . . . . .
C1 C 0.2746(2) 0.5646(3) 0.8470(2) 0.0296(9) Uani 1 1 d . . . . .
C2 C 0.3032(2) 0.3795(3) 0.7552(2) 0.0261(8) Uani 1 1 d . . . . .
N16 N -0.0440(3) 0.2437(3) 0.2151(2) 0.0506(12) Uani 1 1 d . . . . .
C3 C 0.2445(2) 0.5535(3) 0.8889(3) 0.0291(9) Uani 1 1 d . . . . .
C4 C 0.2867(2) 0.7037(3) 0.9496(2) 0.0299(9) Uani 1 1 d . . . . .
C5 C 0.4037(2) 0.1612(3) 0.7331(3) 0.0274(8) Uani 1 1 d . . . . .
C6 C -0.12589(19) -0.1226(3) 0.3718(3) 0.0257(8) Uani 1 1 d . . . . .
C7 C -0.10415(19) -0.0103(3) 0.3096(2) 0.0260(8) Uani 1 1 d . . . . .
C8 C 0.1770(2) 0.4983(3) 0.5016(3) 0.0311(9) Uani 1 1 d . . . . .
C9 C 0.1106(2) 0.5013(3) 0.4792(3) 0.0327(9) Uani 1 1 d . . . . .
H9 H 0.099040 0.546811 0.503092 0.039 Uiso 1 1 calc R U . . .
C10 C -0.0605(2) -0.1259(3) 0.5298(3) 0.0285(8) Uani 1 1 d . . . . .
H10 H -0.031517 -0.074505 0.544860 0.034 Uiso 1 1 calc R U . . .
C11 C 0.0600(2) 0.4397(3) 0.4228(3) 0.0327(9) Uani 1 1 d . . . . .
C12 C 0.1472(2) 0.3652(3) 0.4146(3) 0.0321(9) Uani 1 1 d . . . . .
C13 C -0.0200(2) -0.1800(3) 0.6719(3) 0.0311(9) Uani 1 1 d . . . . .
C14 C 0.3081(2) 0.6448(3) 0.8524(3) 0.0323(9) Uani 1 1 d . . . . .
C15 C -0.0775(2) 0.1079(3) 0.2580(3) 0.0304(9) Uani 1 1 d . . . . .
C16 C 0.3385(2) 0.3048(3) 0.7462(2) 0.0260(8) Uani 1 1 d . . . . .
C17 C 0.3445(2) 0.1980(3) 0.6591(3) 0.0303(9) Uani 1 1 d . . . . .
H17 H 0.327308 0.173068 0.605771 0.036 Uiso 1 1 calc R U . . .
C18 C -0.1517(2) -0.0474(3) 0.2287(3) 0.0282(8) Uani 1 1 d . . . . .
C19 C -0.1097(2) -0.1588(3) 0.4501(3) 0.0299(9) Uani 1 1 d . . . . .
C20 C 0.3274(2) 0.4344(3) 0.8237(3) 0.0283(8) Uani 1 1 d . . . . .
H20 H 0.371600 0.433142 0.876253 0.034 Uiso 1 1 calc R U . . .
C21 C 0.7932(2) 0.0970(3) 1.3615(3) 0.0381(11) Uani 1 1 d . . . . .
C22 C 0.1945(2) 0.4302(3) 0.4692(3) 0.0334(9) Uani 1 1 d . . . . .
H22 H 0.240171 0.427832 0.484774 0.040 Uiso 1 1 calc R U . . .
C23 C 0.3139(2) 0.7125(3) 0.9044(3) 0.0316(9) Uani 1 1 d . . . . .
H23 H 0.337323 0.766974 0.909574 0.038 Uiso 1 1 calc R U . . .
C24 C 0.5177(2) 0.1012(3) 0.8843(3) 0.0295(9) Uani 1 1 d . . . . .
C25 C 0.0808(2) 0.3719(3) 0.3923(2) 0.0306(9) Uani 1 1 d . . . . .
C26 C 0.0088(2) 0.2319(3) 0.3522(3) 0.0309(9) Uani 1 1 d . . . . .
H26 H 0.022748 0.211824 0.405892 0.037 Uiso 1 1 calc R U . . .
C27 C -0.0377(2) 0.1911(3) 0.2764(3) 0.0341(10) Uani 1 1 d . . . . .
C28 C 0.3125(2) 0.2698(3) 0.6659(3) 0.0293(9) Uani 1 1 d . . . . .
H28 H 0.272911 0.296223 0.616988 0.035 Uiso 1 1 calc R U . . .
C29 C -0.0312(2) -0.1135(3) 0.7116(3) 0.0325(9) Uani 1 1 d . . . . .
C30 C 0.4399(2) 0.0840(3) 0.7355(3) 0.0330(9) Uani 1 1 d . . . . .
H30 H 0.424792 0.053379 0.684918 0.040 Uiso 1 1 calc R U . . .
C31 C 0.3372(3) 0.6562(3) 0.8031(3) 0.0433(11) Uani 1 1 d . . . . .
H31A H 0.351714 0.719362 0.807041 0.065 Uiso 1 1 calc R U . . .
H31B H 0.301827 0.640711 0.744146 0.065 Uiso 1 1 calc R U . . .
H31C H 0.377069 0.615959 0.826095 0.065 Uiso 1 1 calc R U . . .
C32 C 0.7958(2) 0.1573(3) 1.3090(3) 0.0373(10) Uani 1 1 d . . . . .
H32 H 0.828066 0.205826 1.333192 0.045 Uiso 1 1 calc R U . . .
C1A C -0.0125(3) 0.4434(4) 0.3971(3) 0.0437(11) Uani 1 1 d . . . . .
H1AA H -0.020823 0.391142 0.420689 0.066 Uiso 1 1 calc R U . . .
H1AB H -0.044978 0.441904 0.335718 0.066 Uiso 1 1 calc R U . . .
H1AC H -0.019060 0.499652 0.418103 0.066 Uiso 1 1 calc R U . . .
C33 C -0.1745(2) -0.1648(3) 0.2931(3) 0.0309(9) Uani 1 1 d . . . . .
H33 H -0.198245 -0.218247 0.289576 0.037 Uiso 1 1 calc R U . . .
C34 C 0.2507(2) 0.6240(3) 0.9392(3) 0.0304(9) Uani 1 1 d . . . . .
H34 H 0.229921 0.618128 0.967543 0.036 Uiso 1 1 calc R U . . .
C35 C -0.1234(2) 0.0757(3) 0.1743(3) 0.0346(9) Uani 1 1 d . . . . .
H35 H -0.128371 0.107135 0.128975 0.042 Uiso 1 1 calc R U . . .
C36 C 0.2964(3) 0.7779(3) 1.0085(3) 0.0371(10) Uani 1 1 d . . . . .
H36A H 0.340072 0.768604 1.063905 0.056 Uiso 1 1 calc R U . . .
H36B H 0.258169 0.776278 1.013526 0.056 Uiso 1 1 calc R U . . .
H36C H 0.297084 0.837079 0.986306 0.056 Uiso 1 1 calc R U . . .
C37 C 0.2061(3) 0.4675(3) 0.8785(3) 0.0377(10) Uani 1 1 d . . . . .
H37A H 0.166036 0.461298 0.819741 0.057 Uiso 1 1 calc R U . . .
H37B H 0.190599 0.470048 0.914480 0.057 Uiso 1 1 calc R U . . .
H37C H 0.236770 0.415201 0.894430 0.057 Uiso 1 1 calc R U . . .
C38 C -0.0875(2) -0.0427(3) 0.6635(3) 0.0393(10) Uani 1 1 d . . . . .
H38A H -0.072492 0.003998 0.642149 0.059 Uiso 1 1 calc R U . . .
H38B H -0.096671 -0.014629 0.700949 0.059 Uiso 1 1 calc R U . . .
H38C H -0.129637 -0.071696 0.616348 0.059 Uiso 1 1 calc R U . . .
C39 C 0.5789(2) 0.0739(3) 0.9666(3) 0.0309(9) Uani 1 1 d . . . . .
C40 C 0.0325(2) -0.2459(3) 0.7158(3) 0.0363(10) Uani 1 1 d . . . . .
C41 C -0.1863(2) -0.1267(3) 0.2232(3) 0.0306(9) Uani 1 1 d . . . . .
H41 H -0.218296 -0.154088 0.170037 0.037 Uiso 1 1 calc R U . . .
C42 C 0.4962(2) 0.0537(3) 0.8098(3) 0.0316(9) Uani 1 1 d . . . . .
H42 H 0.520799 0.001857 0.812152 0.038 Uiso 1 1 calc R U . . .
C43 C 0.4276(2) 0.2022(3) 0.8103(3) 0.0267(8) Uani 1 1 d . . . . .
C44 C 0.7528(2) 0.1482(3) 1.2227(3) 0.0349(10) Uani 1 1 d . . . . .
C45 C 0.6039(2) 0.1130(3) 1.0426(3) 0.0329(9) Uani 1 1 d . . . . .
H45 H 0.585012 0.163036 1.053024 0.039 Uiso 1 1 calc R U . . .
C46 C 0.7462(3) 0.0261(3) 1.3252(3) 0.0406(11) Uani 1 1 d . . . . .
H46 H 0.744493 -0.015459 1.360657 0.049 Uiso 1 1 calc R U . . .
C47 C 0.2306(2) 0.5670(3) 0.5625(3) 0.0369(10) Uani 1 1 d . . . . .
H47A H 0.207464 0.619165 0.566713 0.055 Uiso 1 1 calc R U . . .
H47B H 0.257163 0.587320 0.542303 0.055 Uiso 1 1 calc R U . . .
H47C H 0.261670 0.538843 0.617908 0.055 Uiso 1 1 calc R U . . .
C48 C -0.1603(2) -0.0017(3) 0.1604(3) 0.0341(9) Uani 1 1 d . . . . .
H48 H -0.191551 -0.024581 0.105047 0.041 Uiso 1 1 calc R U . . .
C49 C 0.0114(2) -0.1116(3) 0.7990(3) 0.0354(10) Uani 1 1 d . . . . .
H49 H 0.004213 -0.066730 0.827639 0.042 Uiso 1 1 calc R U . . .
C50 C 0.7063(2) 0.0758(3) 1.1885(3) 0.0340(10) Uani 1 1 d . . . . .
C51 C 0.0435(3) -0.3174(3) 0.6716(4) 0.0457(12) Uani 1 1 d . . . . .
H51A H 0.089096 -0.344915 0.710686 0.069 Uiso 1 1 calc R U . . .
H51B H 0.040841 -0.290160 0.624437 0.069 Uiso 1 1 calc R U . . .
H51C H 0.007847 -0.364146 0.650411 0.069 Uiso 1 1 calc R U . . .
C52 C 0.7013(2) 0.0134(3) 1.2382(3) 0.0359(10) Uani 1 1 d . . . . .
C53 C 0.0645(2) -0.1744(3) 0.8451(3) 0.0378(10) Uani 1 1 d . . . . .
C54 C 0.8390(3) 0.1095(4) 1.4551(3) 0.0499(13) Uani 1 1 d . . . . .
H54A H 0.885700 0.088585 1.477867 0.075 Uiso 1 1 calc R U . . .
H54B H 0.820784 0.074214 1.480054 0.075 Uiso 1 1 calc R U . . .
H54C H 0.840414 0.173958 1.468458 0.075 Uiso 1 1 calc R U . . .
C55 C 0.1670(3) 0.2889(3) 0.3811(3) 0.0440(11) Uani 1 1 d . . . . .
H55A H 0.141449 0.295424 0.320167 0.066 Uiso 1 1 calc R U . . .
H55B H 0.155574 0.230412 0.393742 0.066 Uiso 1 1 calc R U . . .
H55C H 0.216621 0.291504 0.407657 0.066 Uiso 1 1 calc R U . . .
C56 C 0.7550(3) 0.2160(3) 1.1663(3) 0.0443(11) Uani 1 1 d . . . . .
H56A H 0.757269 0.183253 1.124869 0.066 Uiso 1 1 calc R U . . .
H56B H 0.795750 0.254779 1.200452 0.066 Uiso 1 1 calc R U . . .
H56C H 0.713270 0.253593 1.137352 0.066 Uiso 1 1 calc R U . . .
C57 C 0.6499(3) -0.0620(4) 1.2010(4) 0.0471(12) Uani 1 1 d . . . . .
H57A H 0.669288 -0.114662 1.191414 0.071 Uiso 1 1 calc R U . . .
H57B H 0.607855 -0.042057 1.147478 0.071 Uiso 1 1 calc R U . . .
H57C H 0.638649 -0.078721 1.239654 0.071 Uiso 1 1 calc R U . . .
C58 C 0.0738(2) -0.2402(3) 0.8031(3) 0.0391(11) Uani 1 1 d . . . . .
H58 H 0.109786 -0.283260 0.834882 0.047 Uiso 1 1 calc R U . . .
C59 C 0.1103(3) -0.1690(4) 0.9405(3) 0.0525(14) Uani 1 1 d . . . . .
H59A H 0.142436 -0.118019 0.958846 0.079 Uiso 1 1 calc R U . . .
H59B H 0.136323 -0.225619 0.964001 0.079 Uiso 1 1 calc R U . . .
H59C H 0.081520 -0.159701 0.960009 0.079 Uiso 1 1 calc R U . . .
O1 O 0.4924(5) 0.7034(6) 1.0126(6) 0.059(2) Uani 0.5 1 d D U P A -1
C60 C 0.5124(6) 0.7961(12) 0.9299(7) 0.069(4) Uani 0.5 1 d D U P A -1
H60A H 0.470506 0.780922 0.874361 0.104 Uiso 0.5 1 calc R U P A -1
H60B H 0.548671 0.751961 0.945300 0.104 Uiso 0.5 1 calc R U P A -1
H60C H 0.527939 0.857106 0.928407 0.104 Uiso 0.5 1 calc R U P A -1
C61 C 0.497(2) 0.7934(8) 0.995(2) 0.067(3) Uani 0.5 1 d D U P A -1
H61A H 0.534130 0.824597 1.047090 0.080 Uiso 0.5 1 calc R U P A -1
H61B H 0.452915 0.825062 0.972800 0.080 Uiso 0.5 1 calc R U P A -1
C62 C 0.4826(6) 0.6943(10) 1.0754(7) 0.060(3) Uani 0.5 1 d D U P A -1
H62A H 0.441527 0.727988 1.061931 0.072 Uiso 0.5 1 calc R U P A -1
H62B H 0.523711 0.713299 1.131149 0.072 Uiso 0.5 1 calc R U P A -1
C63 C 0.4713(8) 0.5874(13) 1.0695(13) 0.154(8) Uani 0.5 1 d D U P A -1
H63A H 0.421928 0.574197 1.038671 0.231 Uiso 0.5 1 calc R U P A -1
H63B H 0.496271 0.561844 1.126202 0.231 Uiso 0.5 1 calc R U P A -1
H63C H 0.488618 0.560224 1.040047 0.231 Uiso 0.5 1 calc R U P A -1
O2 O 0.000000 0.1453(3) 0.500000 0.0378(10) Uani 1 2 d S T P . .
O3 O 0.500000 0.3556(4) 1.000000 0.0607(15) Uani 1 2 d S T P B 2

loop_
_atom_site_aniso_label
_atom_site_aniso_U_11
_atom_site_aniso_U_22
_atom_site_aniso_U_33
_atom_site_aniso_U_23
_atom_site_aniso_U_13
_atom_site_aniso_U_12
N1 0.0338(18) 0.0226(17) 0.0248(16) 0.0016(14) 0.0159(15) 0.0015(14)
N2 0.0294(17) 0.0232(17) 0.0236(16) -0.0004(14) 0.0127(14) 0.0002(14)
N3 0.047(2) 0.0262(18) 0.0190(16) 0.0011(14) 0.0137(16) -0.0082(16)
N4 0.038(2) 0.0303(19) 0.0264(18) -0.0001(15) 0.0166(16) 0.0015(15)
N5 0.0367(19) 0.032(2) 0.0292(18) -0.0011(15) 0.0152(16) 0.0014(16)
N6 0.0309(17) 0.0212(16) 0.0250(16) -0.0021(13) 0.0180(14) -0.0027(13)
N7 0.0339(18) 0.0262(18) 0.0279(17) 0.0008(14) 0.0220(16) 0.0006(14)
N8 0.0306(18) 0.034(2) 0.0304(18) 0.0011(16) 0.0170(16) -0.0069(15)
N9 0.0228(15) 0.0242(17) 0.0278(17) 0.0013(14) 0.0132(14) 0.0025(13)
N10 0.044(2) 0.0322(19) 0.0348(19) 0.0044(16) 0.0288(17) 0.0141(16)
N11 0.079(3) 0.031(2) 0.0242(19) 0.0010(16) 0.023(2) -0.017(2)
N12 0.047(2) 0.033(2) 0.039(2) -0.0032(17) 0.0270(19) 0.0073(17)
N13 0.049(2) 0.039(2) 0.044(2) -0.0069(18) 0.030(2) -0.0205(19)
N14 0.044(2) 0.040(2) 0.039(2) -0.0057(17) 0.0258(18) -0.0154(18)
N15 0.049(2) 0.037(2) 0.038(2) -0.0044(17) 0.0271(19) 0.0120(18)
C1 0.034(2) 0.023(2) 0.027(2) 0.0014(17) 0.0155(17) 0.0019(17)
C2 0.032(2) 0.0233(19) 0.0254(19) 0.0020(16) 0.0187(17) -0.0035(16)
N16 0.075(3) 0.035(2) 0.0226(19) 0.0036(16) 0.018(2) -0.016(2)
C3 0.034(2) 0.024(2) 0.027(2) 0.0053(16) 0.0169(17) 0.0057(17)
C4 0.035(2) 0.022(2) 0.0235(19) 0.0019(16) 0.0128(17) 0.0059(17)
C5 0.033(2) 0.029(2) 0.027(2) -0.0049(17) 0.0216(18) -0.0101(17)
C6 0.0233(18) 0.0228(19) 0.032(2) -0.0022(16) 0.0168(17) 0.0016(15)
C7 0.0239(18) 0.0217(19) 0.029(2) 0.0003(16) 0.0139(16) 0.0048(15)
C8 0.040(2) 0.023(2) 0.0235(19) 0.0045(16) 0.0153(18) -0.0008(17)
C9 0.043(2) 0.029(2) 0.025(2) 0.0024(17) 0.0194(19) -0.0004(18)
C10 0.0239(19) 0.027(2) 0.031(2) 0.0025(17) 0.0142(17) -0.0028(16)
C11 0.041(2) 0.030(2) 0.026(2) 0.0058(17) 0.0196(19) -0.0001(18)
C12 0.050(3) 0.021(2) 0.027(2) 0.0038(16) 0.024(2) 0.0017(18)
C13 0.030(2) 0.029(2) 0.031(2) 0.0050(17) 0.0158(18) -0.0067(17)
C14 0.039(2) 0.023(2) 0.034(2) 0.0030(17) 0.0211(19) 0.0008(17)
C15 0.033(2) 0.025(2) 0.025(2) 0.0007(16) 0.0131(17) 0.0017(17)
C16 0.033(2) 0.0222(19) 0.029(2) 0.0000(16) 0.0215(18) -0.0064(16)
C17 0.037(2) 0.032(2) 0.030(2) -0.0078(18) 0.0237(18) -0.0121(18)
C18 0.0275(19) 0.024(2) 0.027(2) -0.0018(16) 0.0131(17) 0.0058(16)
C19 0.0252(19) 0.028(2) 0.035(2) 0.0035(17) 0.0173(18) -0.0005(16)
C20 0.031(2) 0.024(2) 0.028(2) 0.0010(16) 0.0167(18) -0.0009(16)
C21 0.040(2) 0.044(3) 0.031(2) 0.007(2) 0.022(2) 0.021(2)
C22 0.034(2) 0.033(2) 0.029(2) 0.0107(18) 0.0166(19) 0.0035(18)
C23 0.036(2) 0.021(2) 0.032(2) 0.0028(17) 0.0169(18) -0.0003(17)
C24 0.039(2) 0.028(2) 0.035(2) 0.0006(17) 0.0295(19) -0.0021(17)
C25 0.043(2) 0.022(2) 0.0228(19) 0.0017(16) 0.0171(18) -0.0041(18)
C26 0.040(2) 0.024(2) 0.024(2) 0.0041(16) 0.0166(18) -0.0012(17)
C27 0.047(2) 0.025(2) 0.0210(19) 0.0037(17) 0.0155(19) 0.0000(19)
C28 0.031(2) 0.030(2) 0.026(2) 0.0005(17) 0.0169(17) -0.0056(17)
C29 0.029(2) 0.031(2) 0.036(2) 0.0075(18) 0.0185(19) -0.0025(17)
C30 0.042(2) 0.031(2) 0.037(2) -0.0108(19) 0.030(2) -0.0101(19)
C31 0.059(3) 0.034(2) 0.048(3) -0.008(2) 0.038(3) -0.011(2)
C32 0.042(2) 0.033(2) 0.040(2) 0.001(2) 0.026(2) 0.0120(19)
C1A 0.047(3) 0.040(3) 0.045(3) -0.003(2) 0.028(2) -0.006(2)
C33 0.0243(19) 0.028(2) 0.035(2) -0.0055(17) 0.0140(17) -0.0013(16)
C34 0.036(2) 0.027(2) 0.028(2) 0.0073(17) 0.0193(18) 0.0061(18)
C35 0.043(2) 0.027(2) 0.024(2) -0.0009(17) 0.0139(18) 0.0012(18)
C36 0.047(3) 0.026(2) 0.037(2) 0.0004(19) 0.024(2) 0.0032(19)
C37 0.047(3) 0.031(2) 0.044(3) -0.002(2) 0.031(2) -0.005(2)
C38 0.039(2) 0.034(2) 0.040(2) 0.006(2) 0.020(2) 0.0047(19)
C39 0.039(2) 0.032(2) 0.033(2) 0.0030(18) 0.0275(19) 0.0053(18)
C40 0.034(2) 0.029(2) 0.048(3) 0.010(2) 0.025(2) -0.0023(18)
C41 0.0261(19) 0.029(2) 0.029(2) -0.0053(18) 0.0120(17) 0.0014(17)
C42 0.043(2) 0.027(2) 0.036(2) -0.0033(18) 0.030(2) -0.0015(18)
C43 0.036(2) 0.0211(19) 0.032(2) -0.0027(16) 0.0252(18) -0.0062(16)
C44 0.046(3) 0.027(2) 0.041(2) 0.0086(19) 0.031(2) 0.0160(19)
C45 0.045(2) 0.030(2) 0.034(2) 0.0069(18) 0.030(2) 0.0122(19)
C46 0.050(3) 0.041(3) 0.041(3) 0.019(2) 0.032(2) 0.024(2)
C47 0.039(2) 0.031(2) 0.030(2) 0.0012(19) 0.0142(19) -0.0034(19)
C48 0.036(2) 0.030(2) 0.023(2) -0.0040(17) 0.0105(18) 0.0025(18)
C49 0.031(2) 0.040(3) 0.035(2) 0.006(2) 0.0192(19) -0.0039(19)
C50 0.045(2) 0.031(2) 0.036(2) 0.0083(18) 0.029(2) 0.0193(19)
C51 0.045(3) 0.035(3) 0.062(3) 0.008(2) 0.034(3) 0.001(2)
C52 0.043(2) 0.032(2) 0.044(3) 0.0106(19) 0.032(2) 0.0154(19)
C53 0.032(2) 0.042(3) 0.034(2) 0.013(2) 0.0167(19) -0.0043(19)
C54 0.048(3) 0.064(4) 0.037(3) 0.006(2) 0.025(2) 0.017(3)
C55 0.066(3) 0.026(2) 0.051(3) 0.001(2) 0.040(3) 0.005(2)
C56 0.064(3) 0.035(3) 0.046(3) 0.007(2) 0.039(3) 0.011(2)
C57 0.055(3) 0.044(3) 0.054(3) 0.004(2) 0.038(3) 0.008(2)
C58 0.028(2) 0.039(3) 0.044(3) 0.014(2) 0.017(2) -0.0002(19)
C59 0.038(3) 0.066(4) 0.037(3) 0.016(3) 0.014(2) -0.004(3)
O1 0.052(5) 0.076(5) 0.051(5) 0.002(4) 0.031(3) -0.007(4)
C60 0.045(6) 0.102(10) 0.044(6) 0.003(6) 0.018(5) -0.015(6)
C61 0.046(6) 0.086(6) 0.041(7) 0.012(8) 0.011(6) -0.018(9)
C62 0.038(5) 0.100(8) 0.039(5) 0.011(5) 0.021(4) 0.009(5)
C63 0.048(8) 0.173(13) 0.161(14) 0.136(12) 0.018(9) 0.004(9)
O2 0.051(3) 0.032(2) 0.029(2) 0.000 0.023(2) 0.000
O3 0.110(5) 0.035(3) 0.051(3) 0.000 0.056(3) 0.000

loop_
_atom_type_symbol
_atom_type_description
_atom_type_scat_dispersion_real
_atom_type_scat_dispersion_imag
_atom_type_scat_source
C C 0.0034 0.0017 'International Tables Vol C Tables 4.2.6.8 and 6.1.1.4'
H H 0.0000 0.0000 'International Tables Vol C Tables 4.2.6.8 and 6.1.1.4'
N N 0.0065 0.0035 'International Tables Vol C Tables 4.2.6.8 and 6.1.1.4'
O O 0.0115 0.0064 'International Tables Vol C Tables 4.2.6.8 and 6.1.1.4'

loop_
_geom_angle_atom_site_label_1
_geom_angle_atom_site_label_2
_geom_angle_atom_site_label_3
_geom_angle
_geom_angle_site_symmetry_1
_geom_angle_site_symmetry_3
_geom_angle_publ_flag
N5 N1 C1 122.2(3) . . ?
C20 N1 N5 110.9(3) . . ?
C20 N1 C1 126.7(3) . . ?
C15 N2 C7 117.8(3) . . ?
N11 N3 C25 120.8(3) . . ?
C26 N3 N11 110.9(3) . . ?
C26 N3 C25 128.3(3) . . ?
N5 N4 C2 109.2(3) . . ?
N4 N5 N1 107.0(3) . . ?
C16 N6 C43 117.6(3) . . ?
C24 N7 C43 117.8(3) . . ?
N13 N8 C13 121.4(3) . . ?
C10 N8 N13 111.4(4) . . ?
C10 N8 C13 127.1(4) . . ?
C6 N9 C7 118.2(3) . . ?
N15 N10 C50 120.9(3) . . ?
C45 N10 N15 110.2(4) . . ?
C45 N10 C50 128.9(3) . . ?
N16 N11 N3 106.8(3) . . ?
N15 N12 C39 109.6(3) . . ?
N14 N13 N8 106.7(3) . . ?
N13 N14 C19 108.9(4) . . ?
N12 N15 N10 106.6(3) . . ?
C3 C1 N1 119.6(4) . . ?
C3 C1 C14 122.1(4) . . ?
C14 C1 N1 118.3(4) . . ?
N4 C2 C16 123.2(4) . . ?
N4 C2 C20 108.2(4) . . ?
C20 C2 C16 128.6(4) . . ?
N11 N16 C27 108.8(4) . . ?
C1 C3 C37 120.5(4) . . ?
C34 C3 C1 117.8(4) . . ?
C34 C3 C37 121.7(4) . . ?
C23 C4 C34 118.0(4) . . ?
C23 C4 C36 120.7(4) . . ?
C34 C4 C36 121.3(4) . . ?
C17 C5 C30 124.5(4) . . ?
C43 C5 C17 118.2(4) . . ?
C43 C5 C30 117.3(4) . . ?
N9 C6 C19 114.9(3) . . ?
N9 C6 C33 122.9(4) . . ?
C33 C6 C19 122.2(4) . . ?
N2 C7 C18 122.9(4) . . ?
N9 C7 N2 114.3(3) . . ?
N9 C7 C18 122.8(4) . . ?
C9 C8 C47 120.7(4) . . ?
C22 C8 C9 119.0(4) . . ?
C22 C8 C47 120.3(4) . . ?
C8 C9 H9 119.0 . . ?
C8 C9 C11 122.1(4) . . ?
C11 C9 H9 119.0 . . ?
N8 C10 H10 127.7 . . ?
N8 C10 C19 104.7(4) . . ?
C19 C10 H10 127.7 . . ?
C9 C11 C25 116.3(4) . . ?
C9 C11 C1A 122.4(4) . . ?
C25 C11 C1A 121.3(4) . . ?
C22 C12 C25 117.2(4) . . ?
C22 C12 C55 121.9(4) . . ?
C25 C12 C55 120.9(4) . . ?
C29 C13 N8 119.3(4) . . ?
C29 C13 C40 123.0(4) . . ?
C40 C13 N8 117.7(4) . . ?
C1 C14 C31 120.7(4) . . ?
C23 C14 C1 118.0(4) . . ?
C23 C14 C31 121.3(4) . . ?
N2 C15 C27 115.4(4) . . ?
N2 C15 C35 123.7(4) . . ?
C35 C15 C27 120.8(4) . . ?
N6 C16 C2 116.2(3) . . ?
N6 C16 C28 123.2(4) . . ?
C28 C16 C2 120.5(4) . . ?
C5 C17 H17 120.7 . . ?
C28 C17 C5 118.6(4) . . ?
C28 C17 H17 120.7 . . ?
C41 C18 C7 117.1(4) . . ?
C41 C18 C48 125.4(4) . . ?
C48 C18 C7 117.5(4) . . ?
N14 C19 C6 125.2(4) . . ?
N14 C19 C10 108.4(4) . . ?
C10 C19 C6 126.4(4) . . ?
N1 C20 C2 104.6(4) . . ?
N1 C20 H20 127.7 . . ?
C2 C20 H20 127.7 . . ?
C32 C21 C54 121.0(5) . . ?
C46 C21 C32 118.4(4) . . ?
C46 C21 C54 120.6(4) . . ?
C8 C22 C12 121.9(4) . . ?
C8 C22 H22 119.0 . . ?
C12 C22 H22 119.0 . . ?
C4 C23 H23 118.9 . . ?
C14 C23 C4 122.1(4) . . ?
C14 C23 H23 118.9 . . ?
N7 C24 C39 115.0(4) . . ?
N7 C24 C42 123.2(4) . . ?
C42 C24 C39 121.8(4) . . ?
C11 C25 N3 118.1(4) . . ?
C12 C25 N3 118.5(4) . . ?
C12 C25 C11 123.4(4) . . ?
N3 C26 H26 127.3 . . ?
N3 C26 C27 105.3(4) . . ?
C27 C26 H26 127.3 . . ?
N16 C27 C15 122.8(4) . . ?
N16 C27 C26 108.2(4) . . ?
C26 C27 C15 129.0(4) . . ?
C16 C28 H28 120.2 . . ?
C17 C28 C16 119.6(4) . . ?
C17 C28 H28 120.2 . . ?
C13 C29 C38 122.3(4) . . ?
C13 C29 C49 118.2(4) . . ?
C49 C29 C38 119.5(4) . . ?
C5 C30 H30 120.0 . . ?
C42 C30 C5 120.0(4) . . ?
C42 C30 H30 120.0 . . ?
C14 C31 H31A 109.5 . . ?
C14 C31 H31B 109.5 . . ?
C14 C31 H31C 109.5 . . ?
H31A C31 H31B 109.5 . . ?
H31A C31 H31C 109.5 . . ?
H31B C31 H31C 109.5 . . ?
C21 C32 H32 119.1 . . ?
C44 C32 C21 121.8(5) . . ?
C44 C32 H32 119.1 . . ?
C11 C1A H1AA 109.5 . . ?
C11 C1A H1AB 109.5 . . ?
C11 C1A H1AC 109.5 . . ?
H1AA C1A H1AB 109.5 . . ?
H1AA C1A H1AC 109.5 . . ?
H1AB C1A H1AC 109.5 . . ?
C6 C33 H33 120.9 . . ?
C41 C33 C6 118.3(4) . . ?
C41 C33 H33 120.9 . . ?
C3 C34 C4 122.0(4) . . ?
C3 C34 H34 119.0 . . ?
C4 C34 H34 119.0 . . ?
C15 C35 H35 120.8 . . ?
C48 C35 C15 118.4(4) . . ?
C48 C35 H35 120.8 . . ?
C4 C36 H36A 109.5 . . ?
C4 C36 H36B 109.5 . . ?
C4 C36 H36C 109.5 . . ?
H36A C36 H36B 109.5 . . ?
H36A C36 H36C 109.5 . . ?
H36B C36 H36C 109.5 . . ?
C3 C37 H37A 109.5 . . ?
C3 C37 H37B 109.5 . . ?
C3 C37 H37C 109.5 . . ?
H37A C37 H37B 109.5 . . ?
H37A C37 H37C 109.5 . . ?
H37B C37 H37C 109.5 . . ?
C29 C38 H38A 109.5 . . ?
C29 C38 H38B 109.5 . . ?
C29 C38 H38C 109.5 . . ?
H38A C38 H38B 109.5 . . ?
H38A C38 H38C 109.5 . . ?
H38B C38 H38C 109.5 . . ?
N12 C39 C24 124.4(4) . . ?
N12 C39 C45 108.5(4) . . ?
C45 C39 C24 127.1(4) . . ?
C13 C40 C51 122.1(4) . . ?
C58 C40 C13 116.2(4) . . ?
C58 C40 C51 121.7(4) . . ?
C18 C41 H41 119.7 . . ?
C33 C41 C18 120.6(4) . . ?
C33 C41 H41 119.7 . . ?
C24 C42 H42 120.7 . . ?
C30 C42 C24 118.6(4) . . ?
C30 C42 H42 120.7 . . ?
N6 C43 C5 122.7(4) . . ?
N7 C43 N6 114.3(3) . . ?
N7 C43 C5 123.0(4) . . ?
C32 C44 C50 118.2(4) . . ?
C32 C44 C56 121.1(5) . . ?
C50 C44 C56 120.8(4) . . ?
N10 C45 C39 105.2(4) . . ?
N10 C45 H45 127.4 . . ?
C39 C45 H45 127.4 . . ?
C21 C46 H46 118.8 . . ?
C21 C46 C52 122.5(4) . . ?
C52 C46 H46 118.8 . . ?
C8 C47 H47A 109.5 . . ?
C8 C47 H47B 109.5 . . ?
C8 C47 H47C 109.5 . . ?
H47A C47 H47B 109.5 . . ?
H47A C47 H47C 109.5 . . ?
H47B C47 H47C 109.5 . . ?
C18 C48 H48 120.1 . . ?
C35 C48 C18 119.7(4) . . ?
C35 C48 H48 120.1 . . ?
C29 C49 H49 119.5 . . ?
C53 C49 C29 120.9(5) . . ?
C53 C49 H49 119.5 . . ?
C44 C50 N10 119.1(4) . . ?
C44 C50 C52 122.5(4) . . ?
C52 C50 N10 118.3(4) . . ?
C40 C51 H51A 109.5 . . ?
C40 C51 H51B 109.5 . . ?
C40 C51 H51C 109.5 . . ?
H51A C51 H51B 109.5 . . ?
H51A C51 H51C 109.5 . . ?
H51B C51 H51C 109.5 . . ?
C46 C52 C50 116.7(5) . . ?
C46 C52 C57 121.1(4) . . ?
C50 C52 C57 122.2(4) . . ?
C49 C53 C59 119.1(5) . . ?
C58 C53 C49 119.1(4) . . ?
C58 C53 C59 121.8(4) . . ?
C21 C54 H54A 109.5 . . ?
C21 C54 H54B 109.5 . . ?
C21 C54 H54C 109.5 . . ?
H54A C54 H54B 109.5 . . ?
H54A C54 H54C 109.5 . . ?
H54B C54 H54C 109.5 . . ?
C12 C55 H55A 109.5 . . ?
C12 C55 H55B 109.5 . . ?
C12 C55 H55C 109.5 . . ?
H55A C55 H55B 109.5 . . ?
H55A C55 H55C 109.5 . . ?
H55B C55 H55C 109.5 . . ?
C44 C56 H56A 109.5 . . ?
C44 C56 H56B 109.5 . . ?
C44 C56 H56C 109.5 . . ?
H56A C56 H56B 109.5 . . ?
H56A C56 H56C 109.5 . . ?
H56B C56 H56C 109.5 . . ?
C52 C57 H57A 109.5 . . ?
C52 C57 H57B 109.5 . . ?
C52 C57 H57C 109.5 . . ?
H57A C57 H57B 109.5 . . ?
H57A C57 H57C 109.5 . . ?
H57B C57 H57C 109.5 . . ?
C40 C58 H58 118.7 . . ?
C53 C58 C40 122.5(4) . . ?
C53 C58 H58 118.7 . . ?
C53 C59 H59A 109.5 . . ?
C53 C59 H59B 109.5 . . ?
C53 C59 H59C 109.5 . . ?
H59A C59 H59B 109.5 . . ?
H59A C59 H59C 109.5 . . ?
H59B C59 H59C 109.5 . . ?
C61 O1 C62 113.0(13) . . ?
H60A C60 H60B 109.5 . . ?
H60A C60 H60C 109.5 . . ?
H60B C60 H60C 109.5 . . ?
C61 C60 H60A 109.5 . . ?
C61 C60 H60B 109.5 . . ?
C61 C60 H60C 109.5 . . ?
O1 C61 C60 109.0(14) . . ?
O1 C61 H61A 109.9 . . ?
O1 C61 H61B 109.9 . . ?
C60 C61 H61A 109.9 . . ?
C60 C61 H61B 109.9 . . ?
H61A C61 H61B 108.3 . . ?
O1 C62 H62A 112.1 . . ?
O1 C62 H62B 112.1 . . ?
O1 C62 C63 98.1(12) . . ?
H62A C62 H62B 109.8 . . ?
C63 C62 H62A 112.1 . . ?
C63 C62 H62B 112.1 . . ?
C62 C63 H63A 109.5 . . ?
C62 C63 H63B 109.5 . . ?
C62 C63 H63C 109.5 . . ?
H63A C63 H63B 109.5 . . ?
H63A C63 H63C 109.5 . . ?
H63B C63 H63C 109.5 . . ?

loop_
_geom_bond_atom_site_label_1
_geom_bond_atom_site_label_2
_geom_bond_distance
_geom_bond_site_symmetry_2
_geom_bond_publ_flag
N1 N5 1.360(5) . ?
N1 C1 1.436(5) . ?
N1 C20 1.347(5) . ?
N2 C7 1.362(5) . ?
N2 C15 1.316(5) . ?
N3 N11 1.358(5) . ?
N3 C25 1.441(5) . ?
N3 C26 1.337(5) . ?
N4 N5 1.306(5) . ?
N4 C2 1.368(5) . ?
N6 C16 1.323(5) . ?
N6 C43 1.360(5) . ?
N7 C24 1.328(5) . ?
N7 C43 1.359(6) . ?
N8 N13 1.356(5) . ?
N8 C10 1.340(5) . ?
N8 C13 1.447(6) . ?
N9 C6 1.325(5) . ?
N9 C7 1.351(5) . ?
N10 N15 1.371(5) . ?
N10 C45 1.343(6) . ?
N10 C50 1.434(6) . ?
N11 N16 1.320(6) . ?
N12 N15 1.310(6) . ?
N12 C39 1.351(6) . ?
N13 N14 1.324(6) . ?
N14 C19 1.364(6) . ?
C1 C3 1.393(6) . ?
C1 C14 1.398(6) . ?
C2 C16 1.464(6) . ?
C2 C20 1.376(6) . ?
N16 C27 1.367(6) . ?
C3 C34 1.382(6) . ?
C3 C37 1.509(6) . ?
C4 C23 1.390(6) . ?
C4 C34 1.399(6) . ?
C4 C36 1.512(6) . ?
C5 C17 1.412(6) . ?
C5 C30 1.418(6) . ?
C5 C43 1.408(6) . ?
C6 C19 1.455(6) . ?
C6 C33 1.421(6) . ?
C7 C18 1.414(6) . ?
C8 C9 1.383(6) . ?
C8 C22 1.383(6) . ?
C8 C47 1.515(6) . ?
C9 H9 0.9500 . ?
C9 C11 1.394(6) . ?
C10 H10 0.9500 . ?
C10 C19 1.381(6) . ?
C11 C25 1.401(6) . ?
C11 C1A 1.500(7) . ?
C12 C22 1.385(6) . ?
C12 C25 1.388(6) . ?
C12 C55 1.515(6) . ?
C13 C29 1.376(7) . ?
C13 C40 1.413(6) . ?
C14 C23 1.378(6) . ?
C14 C31 1.509(6) . ?
C15 C27 1.463(6) . ?
C15 C35 1.421(6) . ?
C16 C28 1.414(6) . ?
C17 H17 0.9500 . ?
C17 C28 1.359(6) . ?
C18 C41 1.400(6) . ?
C18 C48 1.409(6) . ?
C20 H20 0.9500 . ?
C21 C32 1.395(7) . ?
C21 C46 1.386(8) . ?
C21 C54 1.502(7) . ?
C22 H22 0.9500 . ?
C23 H23 0.9500 . ?
C24 C39 1.462(6) . ?
C24 C42 1.422(6) . ?
C26 H26 0.9500 . ?
C26 C27 1.369(6) . ?
C28 H28 0.9500 . ?
C29 C38 1.517(6) . ?
C29 C49 1.393(6) . ?
C30 H30 0.9500 . ?
C30 C42 1.355(6) . ?
C31 H31A 0.9800 . ?
C31 H31B 0.9800 . ?
C31 H31C 0.9800 . ?
C32 H32 0.9500 . ?
C32 C44 1.381(7) . ?
C1A H1AA 0.9800 . ?
C1A H1AB 0.9800 . ?
C1A H1AC 0.9800 . ?
C33 H33 0.9500 . ?
C33 C41 1.357(6) . ?
C34 H34 0.9500 . ?
C35 H35 0.9500 . ?
C35 C48 1.370(6) . ?
C36 H36A 0.9800 . ?
C36 H36B 0.9800 . ?
C36 H36C 0.9800 . ?
C37 H37A 0.9800 . ?
C37 H37B 0.9800 . ?
C37 H37C 0.9800 . ?
C38 H38A 0.9800 . ?
C38 H38B 0.9800 . ?
C38 H38C 0.9800 . ?
C39 C45 1.370(6) . ?
C40 C51 1.487(7) . ?
C40 C58 1.394(7) . ?
C41 H41 0.9500 . ?
C42 H42 0.9500 . ?
C44 C50 1.396(7) . ?
C44 C56 1.519(6) . ?
C45 H45 0.9500 . ?
C46 H46 0.9500 . ?
C46 C52 1.400(7) . ?
C47 H47A 0.9800 . ?
C47 H47B 0.9800 . ?
C47 H47C 0.9800 . ?
C48 H48 0.9500 . ?
C49 H49 0.9500 . ?
C49 C53 1.392(7) . ?
C50 C52 1.401(6) . ?
C51 H51A 0.9800 . ?
C51 H51B 0.9800 . ?
C51 H51C 0.9800 . ?
C52 C57 1.493(8) . ?
C53 C58 1.377(7) . ?
C53 C59 1.522(7) . ?
C54 H54A 0.9800 . ?
C54 H54B 0.9800 . ?
C54 H54C 0.9800 . ?
C55 H55A 0.9800 . ?
C55 H55B 0.9800 . ?
C55 H55C 0.9800 . ?
C56 H56A 0.9800 . ?
C56 H56B 0.9800 . ?
C56 H56C 0.9800 . ?
C57 H57A 0.9800 . ?
C57 H57B 0.9800 . ?
C57 H57C 0.9800 . ?
C58 H58 0.9500 . ?
C59 H59A 0.9800 . ?
C59 H59B 0.9800 . ?
C59 H59C 0.9800 . ?
O1 C61 1.390(12) . ?
O1 C62 1.402(11) . ?
C60 H60A 0.9800 . ?
C60 H60B 0.9800 . ?
C60 H60C 0.9800 . ?
C60 C61 1.54(2) . ?
C61 H61A 0.9900 . ?
C61 H61B 0.9900 . ?
C62 H62A 0.9900 . ?
C62 H62B 0.9900 . ?
C62 C63 1.590(18) . ?
C63 H63A 0.9800 . ?
C63 H63B 0.9800 . ?
C63 H63C 0.9800 . ?

loop_
_geom_torsion_atom_site_label_1
_geom_torsion_atom_site_label_2
_geom_torsion_atom_site_label_3
_geom_torsion_atom_site_label_4
_geom_torsion
_geom_torsion_site_symmetry_1
_geom_torsion_site_symmetry_2
_geom_torsion_site_symmetry_3
_geom_torsion_site_symmetry_4
_geom_torsion_publ_flag
N1 C1 C3 C34 174.9(4) . . . . ?
N1 C1 C3 C37 -5.6(6) . . . . ?
N1 C1 C14 C23 -173.8(4) . . . . ?
N1 C1 C14 C31 5.8(6) . . . . ?
N2 C7 C18 C41 -179.9(4) . . . . ?
N2 C7 C18 C48 0.2(6) . . . . ?
N2 C15 C27 N16 -177.8(4) . . . . ?
N2 C15 C27 C26 0.1(7) . . . . ?
N2 C15 C35 C48 1.4(7) . . . . ?
N3 N11 N16 C27 -0.8(6) . . . . ?
N3 C26 C27 N16 -1.6(5) . . . . ?
N3 C26 C27 C15 -179.7(5) . . . . ?
N4 C2 C16 N6 -163.7(4) . . . . ?
N4 C2 C16 C28 16.4(6) . . . . ?
N4 C2 C20 N1 0.0(4) . . . . ?
N5 N1 C1 C3 83.0(5) . . . . ?
N5 N1 C1 C14 -99.8(5) . . . . ?
N5 N1 C20 C2 0.0(4) . . . . ?
N5 N4 C2 C16 179.0(3) . . . . ?
N5 N4 C2 C20 0.1(5) . . . . ?
N6 C16 C28 C17 2.8(6) . . . . ?
N7 C24 C39 N12 -178.1(4) . . . . ?
N7 C24 C39 C45 1.3(6) . . . . ?
N7 C24 C42 C30 1.5(6) . . . . ?
N8 N13 N14 C19 1.0(5) . . . . ?
N8 C10 C19 N14 0.4(5) . . . . ?
N8 C10 C19 C6 -178.0(4) . . . . ?
N8 C13 C29 C38 0.5(6) . . . . ?
N8 C13 C29 C49 -179.0(4) . . . . ?
N8 C13 C40 C51 -1.3(6) . . . . ?
N8 C13 C40 C58 178.6(4) . . . . ?
N9 C6 C19 N14 178.0(4) . . . . ?
N9 C6 C19 C10 -3.9(6) . . . . ?
N9 C6 C33 C41 0.3(6) . . . . ?
N9 C7 C18 C41 -0.5(6) . . . . ?
N9 C7 C18 C48 179.6(4) . . . . ?
N10 C50 C52 C46 -179.5(4) . . . . ?
N10 C50 C52 C57 -0.8(6) . . . . ?
N11 N3 C25 C11 100.0(5) . . . . ?
N11 N3 C25 C12 -79.8(5) . . . . ?
N11 N3 C26 C27 1.1(5) . . . . ?
N11 N16 C27 C15 179.8(5) . . . . ?
N11 N16 C27 C26 1.5(6) . . . . ?
N12 C39 C45 N10 0.1(5) . . . . ?
N13 N8 C10 C19 0.2(5) . . . . ?
N13 N8 C13 C29 -108.9(5) . . . . ?
N13 N8 C13 C40 72.1(5) . . . . ?
N13 N14 C19 C6 177.5(4) . . . . ?
N13 N14 C19 C10 -0.9(5) . . . . ?
N15 N10 C45 C39 -0.6(5) . . . . ?
N15 N10 C50 C44 107.2(5) . . . . ?
N15 N10 C50 C52 -74.1(5) . . . . ?
N15 N12 C39 C24 179.9(4) . . . . ?
N15 N12 C39 C45 0.4(5) . . . . ?
C1 N1 N5 N4 176.2(4) . . . . ?
C1 N1 C20 C2 -175.9(4) . . . . ?
C1 C3 C34 C4 -1.0(6) . . . . ?
C1 C14 C23 C4 -1.2(6) . . . . ?
C2 N4 N5 N1 -0.1(4) . . . . ?
C2 C16 C28 C17 -177.3(4) . . . . ?
C3 C1 C14 C23 3.2(6) . . . . ?
C3 C1 C14 C31 -177.2(4) . . . . ?
C5 C17 C28 C16 -0.9(6) . . . . ?
C5 C30 C42 C24 -0.2(6) . . . . ?
C6 N9 C7 N2 179.7(3) . . . . ?
C6 N9 C7 C18 0.2(5) . . . . ?
C6 C33 C41 C18 -0.6(6) . . . . ?
C7 N2 C15 C27 178.7(4) . . . . ?
C7 N2 C15 C35 -1.5(6) . . . . ?
C7 N9 C6 C19 179.9(3) . . . . ?
C7 N9 C6 C33 -0.1(5) . . . . ?
C7 C18 C41 C33 0.7(6) . . . . ?
C7 C18 C48 C35 -0.4(6) . . . . ?
C8 C9 C11 C25 2.5(6) . . . . ?
C8 C9 C11 C1A -179.0(4) . . . . ?
C9 C8 C22 C12 0.4(6) . . . . ?
C9 C11 C25 N3 179.1(4) . . . . ?
C9 C11 C25 C12 -1.1(6) . . . . ?
C10 N8 N13 N14 -0.7(5) . . . . ?
C10 N8 C13 C29 73.5(6) . . . . ?
C10 N8 C13 C40 -105.5(5) . . . . ?
C13 N8 N13 N14 -178.6(4) . . . . ?
C13 N8 C10 C19 178.0(4) . . . . ?
C13 C29 C49 C53 0.8(6) . . . . ?
C13 C40 C58 C53 0.0(6) . . . . ?
C14 C1 C3 C34 -2.1(6) . . . . ?
C14 C1 C3 C37 177.3(4) . . . . ?
C15 N2 C7 N9 -178.7(3) . . . . ?
C15 N2 C7 C18 0.7(6) . . . . ?
C15 C35 C48 C18 -0.3(6) . . . . ?
C16 N6 C43 N7 -179.0(3) . . . . ?
C16 N6 C43 C5 -0.4(5) . . . . ?
C16 C2 C20 N1 -178.8(4) . . . . ?
C17 C5 C30 C42 -179.8(4) . . . . ?
C17 C5 C43 N6 2.1(6) . . . . ?
C17 C5 C43 N7 -179.3(4) . . . . ?
C19 C6 C33 C41 -179.7(4) . . . . ?
C20 N1 N5 N4 0.1(5) . . . . ?
C20 N1 C1 C3 -101.6(5) . . . . ?
C20 N1 C1 C14 75.6(5) . . . . ?
C20 C2 C16 N6 14.9(6) . . . . ?
C20 C2 C16 C28 -165.0(4) . . . . ?
C21 C32 C44 C50 -0.7(6) . . . . ?
C21 C32 C44 C56 178.2(4) . . . . ?
C21 C46 C52 C50 0.7(6) . . . . ?
C21 C46 C52 C57 -178.0(4) . . . . ?
C22 C8 C9 C11 -2.2(6) . . . . ?
C22 C12 C25 N3 179.2(4) . . . . ?
C22 C12 C25 C11 -0.7(6) . . . . ?
C23 C4 C34 C3 2.9(6) . . . . ?
C24 N7 C43 N6 177.5(3) . . . . ?
C24 N7 C43 C5 -1.2(5) . . . . ?
C24 C39 C45 N10 -179.3(4) . . . . ?
C25 N3 N11 N16 179.1(4) . . . . ?
C25 N3 C26 C27 -178.1(4) . . . . ?
C25 C12 C22 C8 1.0(6) . . . . ?
C26 N3 N11 N16 -0.2(6) . . . . ?
C26 N3 C25 C11 -80.8(6) . . . . ?
C26 N3 C25 C12 99.4(5) . . . . ?
C27 C15 C35 C48 -178.9(4) . . . . ?
C29 C13 C40 C51 179.8(4) . . . . ?
C29 C13 C40 C58 -0.3(6) . . . . ?
C29 C49 C53 C58 -1.1(6) . . . . ?
C29 C49 C53 C59 179.3(4) . . . . ?
C30 C5 C17 C28 176.8(4) . . . . ?
C30 C5 C43 N6 -176.2(3) . . . . ?
C30 C5 C43 N7 2.3(5) . . . . ?
C31 C14 C23 C4 179.2(4) . . . . ?
C32 C21 C46 C52 -0.6(6) . . . . ?
C32 C44 C50 N10 179.5(4) . . . . ?
C32 C44 C50 C52 0.9(6) . . . . ?
C1A C11 C25 N3 0.6(6) . . . . ?
C1A C11 C25 C12 -179.6(4) . . . . ?
C33 C6 C19 N14 -2.1(6) . . . . ?
C33 C6 C19 C10 176.0(4) . . . . ?
C34 C4 C23 C14 -1.8(6) . . . . ?
C35 C15 C27 N16 2.4(7) . . . . ?
C35 C15 C27 C26 -179.7(5) . . . . ?
C36 C4 C23 C14 177.7(4) . . . . ?
C36 C4 C34 C3 -176.6(4) . . . . ?
C37 C3 C34 C4 179.5(4) . . . . ?
C38 C29 C49 C53 -178.7(4) . . . . ?
C39 N12 N15 N10 -0.7(5) . . . . ?
C39 C24 C42 C30 -178.5(4) . . . . ?
C40 C13 C29 C38 179.4(4) . . . . ?
C40 C13 C29 C49 -0.1(6) . . . . ?
C41 C18 C48 C35 179.8(4) . . . . ?
C42 C24 C39 N12 1.9(6) . . . . ?
C42 C24 C39 C45 -178.7(4) . . . . ?
C43 N6 C16 C2 178.0(3) . . . . ?
C43 N6 C16 C28 -2.1(5) . . . . ?
C43 N7 C24 C39 179.2(3) . . . . ?
C43 N7 C24 C42 -0.8(5) . . . . ?
C43 C5 C17 C28 -1.4(5) . . . . ?
C43 C5 C30 C42 -1.6(6) . . . . ?
C44 C50 C52 C46 -0.9(6) . . . . ?
C44 C50 C52 C57 177.8(4) . . . . ?
C45 N10 N15 N12 0.8(5) . . . . ?
C45 N10 C50 C44 -75.3(6) . . . . ?
C45 N10 C50 C52 103.4(5) . . . . ?
C46 C21 C32 C44 0.6(6) . . . . ?
C47 C8 C9 C11 179.4(4) . . . . ?
C47 C8 C22 C12 178.8(4) . . . . ?
C48 C18 C41 C33 -179.4(4) . . . . ?
C49 C53 C58 C40 0.7(6) . . . . ?
C50 N10 N15 N12 178.8(4) . . . . ?
C50 N10 C45 C39 -178.3(4) . . . . ?
C51 C40 C58 C53 179.9(4) . . . . ?
C54 C21 C32 C44 -178.3(4) . . . . ?
C54 C21 C46 C52 178.3(4) . . . . ?
C55 C12 C22 C8 -178.1(4) . . . . ?
C55 C12 C25 N3 -1.6(6) . . . . ?
C55 C12 C25 C11 178.5(4) . . . . ?
C56 C44 C50 N10 0.6(6) . . . . ?
C56 C44 C50 C52 -178.1(4) . . . . ?
C59 C53 C58 C40 -179.7(4) . . . . ?
C61 O1 C62 C63 174(2) . . . . ?
C62 O1 C61 C60 176.3(19) . . . . ?
